data_1505422
loop_
_publ_author_name
'Kogan, Katerina'
'Biali, Silvio E.'

_publ_section_title
;
 Intramolecular SNAr reactions in a large-ring ketocalix[6]arene.
;
_journal_issue 12
_journal_name_full 'Organic letters'
_journal_page_first 2393
_journal_page_last 2396
_journal_paper_doi 10.1021/ol070870m
_journal_volume 9
_journal_year 2007
_chemical_formula_sum 'C72 H84 O12'
_chemical_formula_weight 1141.39
_chemical_name_systematic
; 
 ? 
;
_space_group_IT_number 2
_symmetry_cell_setting triclinic
_symmetry_space_group_name_Hall '-P 1'
_symmetry_space_group_name_H-M 'P -1'
_atom_sites_solution_hydrogens geom
_atom_sites_solution_primary direct
_atom_sites_solution_secondary difmap
_audit_creation_method SHELXL-97
_cell_angle_alpha 104.302(2)
_cell_angle_beta 100.131(2)
_cell_angle_gamma 112.057(2)
_cell_formula_units_Z 1
_cell_length_a 11.1681(13)
_cell_length_b 12.5022(15)
_cell_length_c 13.1463(15)
_cell_measurement_reflns_used 6426
_cell_measurement_temperature 173(1)
_cell_measurement_theta_max 27.94
_cell_measurement_theta_min 2.23
_cell_volume 1573.0(3)
_computing_cell_refinement 'Bruker SMART'
_computing_data_collection 'Bruker SMART'
_computing_data_reduction 'Bruker SAINT'
_computing_molecular_graphics 'Bruker SHELXTL'
_computing_publication_material 'Bruker SHELXTL'
_computing_structure_refinement 'SHELXL-97 (Sheldrick, 1997)'
_computing_structure_solution 'SHELXS-97 (Sheldrick, 1990)'
_diffrn_ambient_temperature 173(1)
_diffrn_measured_fraction_theta_full 0.951
_diffrn_measured_fraction_theta_max 0.951
_diffrn_measurement_device_type 'CCD area detector'
_diffrn_measurement_method 'phi and omega scans'
_diffrn_radiation_monochromator graphite
_diffrn_radiation_source 'fine-focus sealed tube'
_diffrn_radiation_type MoK\a
_diffrn_radiation_wavelength 0.71073
_diffrn_reflns_av_R_equivalents 0.0224
_diffrn_reflns_av_sigmaI/netI 0.0297
_diffrn_reflns_limit_h_max 14
_diffrn_reflns_limit_h_min -14
_diffrn_reflns_limit_k_max 16
_diffrn_reflns_limit_k_min -16
_diffrn_reflns_limit_l_max 17
_diffrn_reflns_limit_l_min -16
_diffrn_reflns_number 18230
_diffrn_reflns_theta_full 28.03
_diffrn_reflns_theta_max 28.03
_diffrn_reflns_theta_min 1.68
_exptl_absorpt_coefficient_mu 0.081
_exptl_absorpt_correction_T_max 0.9840
_exptl_absorpt_correction_T_min 0.9793
_exptl_absorpt_correction_type none
_exptl_crystal_colour colorless
_exptl_crystal_density_diffrn 1.205
_exptl_crystal_density_method 'not measured'
_exptl_crystal_description plate
_exptl_crystal_F_000 612
_exptl_crystal_size_max 0.26
_exptl_crystal_size_mid 0.22
_exptl_crystal_size_min 0.20
_refine_diff_density_max 0.528
_refine_diff_density_min -0.279
_refine_diff_density_rms 0.057
_refine_ls_extinction_method none
_refine_ls_goodness_of_fit_ref 1.175
_refine_ls_hydrogen_treatment mixed
_refine_ls_matrix_type full
_refine_ls_number_parameters 421
_refine_ls_number_reflns 7257
_refine_ls_number_restraints 0
_refine_ls_restrained_S_all 1.175
_refine_ls_R_factor_all 0.0815
_refine_ls_R_factor_gt 0.0752
_refine_ls_shift/su_max 0.432
_refine_ls_shift/su_mean 0.004
_refine_ls_structure_factor_coef Fsqd
_refine_ls_weighting_details 'calc w=1/[\s^2^(Fo^2^)+(0.0619P)^2^+1.3226P] where P=(Fo^2^+2Fc^2^)/3'
_refine_ls_weighting_scheme calc
_refine_ls_wR_factor_gt 0.1700
_refine_ls_wR_factor_ref 0.1741
_reflns_number_gt 6627
_reflns_number_total 7257
_reflns_threshold_expression >2sigma(I)
_cod_data_source_file ol070870msi20070415_034618.cif
_cod_data_source_block katya8lm
_cod_depositor_comments
;
The following automatic conversions were performed:

'_symmetry_cell_setting' value 'Triclinic' changed to 'triclinic'
according to /home/saulius/struct/CIF-dictionaries/cif_core.dic
dictionary named 'cif_core.dic' version 2.4.1 from 2010-06-29.

Automatic conversion script
Id: cif_fix_values 1715 2011-07-08 13:25:40Z adriana 
;
_cod_original_sg_symbol_H-M P-1
_cod_database_code 1505422

loop_
_symmetry_equiv_pos_as_xyz
'x, y, z'
'-x, -y, -z'

loop_
_atom_site_label
_atom_site_type_symbol
_atom_site_fract_x
_atom_site_fract_y
_atom_site_fract_z
_atom_site_U_iso_or_equiv
_atom_site_adp_type
_atom_site_occupancy
_atom_site_symmetry_multiplicity
_atom_site_calc_flag
_atom_site_refinement_flags
C1 C 1.1581(2) 0.28144(19) 0.57732(17) 0.0256(4) Uani 1 1 d .
C2 C 1.2847(2) 0.31340(19) 0.64947(17) 0.0239(4) Uani 1 1 d .
C3 C 1.3347(2) 0.41137(19) 0.74773(16) 0.0239(4) Uani 1 1 d .
H3 H 1.4177 0.4293 0.7981 0.029 Uiso 1 1 calc R
C4 C 1.2691(2) 0.48469(18) 0.77599(16) 0.0216(4) Uani 1 1 d .
C5 C 1.1503(2) 0.45741(18) 0.69902(16) 0.0218(4) Uani 1 1 d .
H5 H 1.1051 0.5078 0.7140 0.026 Uiso 1 1 calc R
C6 C 1.0947(2) 0.35869(18) 0.60043(16) 0.0228(4) Uani 1 1 d .
C7 C 0.9685(2) 0.34244(18) 0.52187(17) 0.0241(4) Uani 1 1 d .
C8 C 0.82219(19) 0.18341(18) 0.33572(16) 0.0209(4) Uani 1 1 d .
C9 C 0.9451(2) 0.28323(18) 0.40140(16) 0.0221(4) Uani 1 1 d .
C10 C 1.0509(2) 0.32264(18) 0.35715(17) 0.0255(4) Uani 1 1 d .
H10 H 1.1334 0.3914 0.4026 0.031 Uiso 1 1 calc R
C11 C 1.0408(2) 0.26526(19) 0.24896(17) 0.0246(4) Uani 1 1 d .
C12 C 0.9182(2) 0.16636(19) 0.18489(16) 0.0231(4) Uani 1 1 d .
H12 H 0.9079 0.1260 0.1103 0.028 Uiso 1 1 calc R
C13 C 0.80916(19) 0.12401(18) 0.22660(16) 0.0209(4) Uani 1 1 d .
C14 C 0.68232(19) 0.01559(18) 0.14864(16) 0.0212(4) Uani 1 1 d .
C15 C 0.64772(19) -0.13109(18) 0.25525(15) 0.0200(4) Uani 1 1 d .
C16 C 0.59542(19) -0.07396(17) 0.19385(15) 0.0197(4) Uani 1 1 d .
C17 C 0.46194(19) -0.09220(17) 0.17967(16) 0.0207(4) Uani 1 1 d .
H17 H 0.4250 -0.0583 0.1327 0.025 Uiso 1 1 calc R
C18 C 0.38118(19) -0.15893(18) 0.23276(16) 0.0218(4) Uani 1 1 d .
C19 C 0.4373(2) -0.21250(18) 0.29612(16) 0.0228(4) Uani 1 1 d .
H19 H 0.3847 -0.2575 0.3340 0.027 Uiso 1 1 calc R
C20 C 0.5675(2) -0.20255(18) 0.30600(16) 0.0211(4) Uani 1 1 d .
C21 C 0.6194(2) -0.26041(19) 0.37882(17) 0.0251(4) Uani 1 1 d .
C22 C 1.3281(2) 0.5905(2) 0.88618(17) 0.0264(4) Uani 1 1 d .
C23 C 1.4744(3) 0.6746(3) 0.9006(2) 0.0514(7) Uani 1 1 d .
H23A H 1.4779 0.7098 0.8417 0.077 Uiso 1 1 calc R
H23B H 1.5273 0.6273 0.8972 0.077 Uiso 1 1 calc R
H23C H 1.5122 0.7409 0.9720 0.077 Uiso 1 1 calc R
C24 C 1.3239(3) 0.5368(3) 0.9795(2) 0.0477(7) Uani 1 1 d .
H24A H 1.3637 0.6039 1.0506 0.072 Uiso 1 1 calc R
H24B H 1.3756 0.4883 0.9757 0.072 Uiso 1 1 calc R
H24C H 1.2298 0.4840 0.9719 0.072 Uiso 1 1 calc R
C25 C 1.2475(3) 0.6648(3) 0.8948(2) 0.0482(7) Uani 1 1 d .
H25A H 1.2919 0.7350 0.9638 0.072 Uiso 1 1 calc R
H25B H 1.1558 0.6129 0.8936 0.072 Uiso 1 1 calc R
H25C H 1.2427 0.6946 0.8326 0.072 Uiso 1 1 calc R
C26 C 1.1274(3) 0.0858(2) 0.4549(2) 0.0385(6) Uani 1 1 d .
H26A H 1.2012 0.1169 0.4234 0.058 Uiso 1 1 calc R
H26B H 1.0518 0.0123 0.3991 0.058 Uiso 1 1 calc R
H26C H 1.1597 0.0647 0.5180 0.058 Uiso 1 1 calc R
C27 C 1.1640(2) 0.3065(2) 0.2068(2) 0.0336(5) Uani 1 1 d .
C28 C 1.2813(4) 0.2970(6) 0.2818(4) 0.0657(15) Uani 0.70 1 d P
H28A H 1.3629 0.3281 0.2589 0.099 Uiso 0.70 1 calc PR
H28B H 1.2553 0.2110 0.2754 0.099 Uiso 0.70 1 calc PR
H28C H 1.2996 0.3461 0.3584 0.099 Uiso 0.70 1 calc PR
C29 C 1.2095(6) 0.4412(5) 0.2181(5) 0.0700(15) Uani 0.70 1 d P
H29A H 1.2283 0.4900 0.2948 0.105 Uiso 0.70 1 calc PR
H29B H 1.1378 0.4498 0.1709 0.105 Uiso 0.70 1 calc PR
H29C H 1.2918 0.4703 0.1957 0.105 Uiso 0.70 1 calc PR
C30 C 1.1390(4) 0.2322(5) 0.0911(4) 0.0663(16) Uani 0.70 1 d P
H30A H 1.0688 0.2408 0.0422 0.099 Uiso 0.70 1 calc PR
H30B H 1.1090 0.1456 0.0841 0.099 Uiso 0.70 1 calc PR
H30C H 1.2229 0.2612 0.0707 0.099 Uiso 0.70 1 calc PR
C28A C 1.2793(10) 0.4181(13) 0.2808(11) 0.073(4) Uani 0.30 1 d P
H28D H 1.3525 0.4381 0.2468 0.110 Uiso 0.30 1 calc PR
H28E H 1.3106 0.4063 0.3498 0.110 Uiso 0.30 1 calc PR
H28F H 1.2531 0.4856 0.2960 0.110 Uiso 0.30 1 calc PR
C29A C 1.1169(11) 0.3303(14) 0.0951(10) 0.067(3) Uani 0.30 1 d P
H29D H 1.0940 0.3998 0.1118 0.101 Uiso 0.30 1 calc PR
H29E H 1.0373 0.2567 0.0438 0.101 Uiso 0.30 1 calc PR
H29F H 1.1907 0.3490 0.0617 0.101 Uiso 0.30 1 calc PR
C30A C 1.1965(12) 0.1975(11) 0.1749(13) 0.068(4) Uani 0.30 1 d P
H30D H 1.2761 0.2204 0.1484 0.102 Uiso 0.30 1 calc PR
H30E H 1.1191 0.1285 0.1165 0.102 Uiso 0.30 1 calc PR
H30F H 1.2153 0.1734 0.2391 0.102 Uiso 0.30 1 calc PR
C31 C 0.6272(2) 0.1950(3) 0.3729(2) 0.0424(6) Uani 1 1 d .
H31A H 0.6776 0.2846 0.4055 0.064 Uiso 1 1 calc R
H31B H 0.5620 0.1652 0.4122 0.064 Uiso 1 1 calc R
H31C H 0.5788 0.1721 0.2953 0.064 Uiso 1 1 calc R
C32 C 0.2386(2) -0.1694(2) 0.22827(19) 0.0298(5) Uani 1 1 d .
C33 C 0.2046(3) -0.0914(3) 0.1665(3) 0.0497(7) Uani 1 1 d .
H33A H 0.2720 -0.0055 0.2023 0.075 Uiso 1 1 calc R
H33B H 0.1146 -0.0976 0.1670 0.075 Uiso 1 1 calc R
H33C H 0.2052 -0.1209 0.0903 0.075 Uiso 1 1 calc R
C34 C 0.1333(3) -0.3036(3) 0.1733(3) 0.0507(7) Uani 1 1 d .
H34A H 0.0428 -0.3091 0.1705 0.076 Uiso 1 1 calc R
H34B H 0.1528 -0.3526 0.2157 0.076 Uiso 1 1 calc R
H34C H 0.1368 -0.3350 0.0983 0.076 Uiso 1 1 calc R
C35 C 0.2329(3) -0.1247(3) 0.3457(2) 0.0458(7) Uani 1 1 d .
H35A H 0.2984 -0.0382 0.3822 0.069 Uiso 1 1 calc R
H35B H 0.2552 -0.1740 0.3864 0.069 Uiso 1 1 calc R
H35C H 0.1416 -0.1332 0.3439 0.069 Uiso 1 1 calc R
C36 C 0.8187(2) -0.1558(2) 0.1803(2) 0.0353(5) Uani 1 1 d .
H36A H 0.7602 -0.2441 0.1439 0.053 Uiso 1 1 calc R
H36B H 0.9133 -0.1420 0.2033 0.053 Uiso 1 1 calc R
H36C H 0.8083 -0.1126 0.1290 0.053 Uiso 1 1 calc R
O1 O 1.08368(19) 0.17659(16) 0.48963(14) 0.0439(5) Uani 1 1 d .
O2 O 0.89308(16) 0.38127(15) 0.55531(13) 0.0342(4) Uani 1 1 d .
O3 O 0.72008(14) 0.14073(14) 0.38120(12) 0.0281(3) Uani 1 1 d .
O4 O 0.65056(16) 0.00087(15) 0.05150(12) 0.0336(4) Uani 1 1 d .
O5 O 0.78140(14) -0.11036(14) 0.27489(12) 0.0258(3) Uani 1 1 d .
O6 O 0.57837(19) -0.27157(18) 0.45647(14) 0.0419(4) Uani 1 1 d .

loop_
_atom_site_aniso_label
_atom_site_aniso_U_11
_atom_site_aniso_U_22
_atom_site_aniso_U_33
_atom_site_aniso_U_23
_atom_site_aniso_U_13
_atom_site_aniso_U_12
C1 0.0326(11) 0.0224(10) 0.0240(10) 0.0078(8) 0.0058(8) 0.0155(9)
C2 0.0305(11) 0.0255(10) 0.0262(10) 0.0132(8) 0.0116(8) 0.0189(9)
C3 0.0230(10) 0.0285(10) 0.0227(9) 0.0106(8) 0.0049(8) 0.0135(8)
C4 0.0222(9) 0.0217(9) 0.0210(9) 0.0068(8) 0.0061(7) 0.0101(8)
C5 0.0243(10) 0.0216(9) 0.0220(9) 0.0071(8) 0.0071(8) 0.0127(8)
C6 0.0233(10) 0.0216(9) 0.0229(9) 0.0070(8) 0.0047(8) 0.0105(8)
C7 0.0247(10) 0.0190(9) 0.0247(10) 0.0044(8) 0.0030(8) 0.0095(8)
C8 0.0200(9) 0.0227(9) 0.0224(9) 0.0103(8) 0.0062(7) 0.0103(8)
C9 0.0220(9) 0.0213(9) 0.0234(9) 0.0064(8) 0.0043(7) 0.0119(8)
C10 0.0209(10) 0.0210(10) 0.0296(11) 0.0074(8) 0.0035(8) 0.0064(8)
C11 0.0223(10) 0.0248(10) 0.0295(10) 0.0137(8) 0.0102(8) 0.0094(8)
C12 0.0258(10) 0.0251(10) 0.0212(9) 0.0103(8) 0.0087(8) 0.0117(8)
C13 0.0204(9) 0.0213(9) 0.0228(9) 0.0100(8) 0.0054(7) 0.0100(8)
C14 0.0198(9) 0.0224(9) 0.0217(9) 0.0079(8) 0.0065(7) 0.0093(8)
C15 0.0174(9) 0.0212(9) 0.0208(9) 0.0045(7) 0.0050(7) 0.0099(7)
C16 0.0195(9) 0.0188(9) 0.0190(9) 0.0047(7) 0.0052(7) 0.0078(7)
C17 0.0206(9) 0.0206(9) 0.0210(9) 0.0068(7) 0.0038(7) 0.0104(8)
C18 0.0191(9) 0.0220(9) 0.0249(10) 0.0058(8) 0.0070(7) 0.0109(8)
C19 0.0253(10) 0.0232(9) 0.0251(10) 0.0103(8) 0.0137(8) 0.0121(8)
C20 0.0241(10) 0.0208(9) 0.0219(9) 0.0067(7) 0.0081(7) 0.0130(8)
C21 0.0286(10) 0.0272(10) 0.0264(10) 0.0115(8) 0.0107(8) 0.0167(9)
C22 0.0274(10) 0.0273(10) 0.0212(10) 0.0033(8) 0.0030(8) 0.0138(9)
C23 0.0392(15) 0.0415(15) 0.0499(16) -0.0023(12) 0.0085(12) 0.0072(12)
C24 0.0641(18) 0.0555(17) 0.0279(12) 0.0134(12) 0.0107(12) 0.0328(15)
C25 0.0547(16) 0.0453(15) 0.0354(13) -0.0073(11) -0.0031(12) 0.0332(13)
C26 0.0509(15) 0.0313(12) 0.0339(12) 0.0043(10) 0.0071(11) 0.0254(11)
C27 0.0235(11) 0.0374(12) 0.0383(12) 0.0164(10) 0.0157(9) 0.0068(9)
C28 0.038(2) 0.124(5) 0.062(3) 0.051(3) 0.030(2) 0.044(3)
C29 0.078(4) 0.050(3) 0.088(4) 0.038(3) 0.053(3) 0.013(3)
C30 0.037(2) 0.085(4) 0.040(2) 0.001(2) 0.0262(18) -0.004(2)
C28A 0.029(5) 0.080(9) 0.070(8) 0.011(7) 0.026(5) -0.014(5)
C29A 0.052(6) 0.093(9) 0.076(8) 0.054(7) 0.042(6) 0.025(6)
C30A 0.053(6) 0.057(6) 0.130(12) 0.051(7) 0.065(8) 0.034(5)
C31 0.0261(11) 0.0503(15) 0.0425(14) 0.0000(12) 0.0101(10) 0.0184(11)
C32 0.0209(10) 0.0377(12) 0.0385(12) 0.0158(10) 0.0141(9) 0.0166(9)
C33 0.0321(13) 0.078(2) 0.074(2) 0.0510(17) 0.0276(13) 0.0390(14)
C34 0.0227(12) 0.0476(16) 0.0691(19) 0.0095(14) 0.0135(12) 0.0093(11)
C35 0.0424(14) 0.0640(18) 0.0486(15) 0.0189(13) 0.0264(12) 0.0361(14)
C36 0.0313(12) 0.0449(14) 0.0427(13) 0.0173(11) 0.0211(10) 0.0241(11)
O1 0.0522(11) 0.0307(9) 0.0385(9) -0.0046(7) -0.0078(8) 0.0277(8)
O2 0.0285(8) 0.0399(9) 0.0296(8) -0.0002(7) 0.0025(6) 0.0207(7)
O3 0.0236(7) 0.0316(8) 0.0245(7) 0.0060(6) 0.0107(6) 0.0080(6)
O4 0.0322(8) 0.0362(9) 0.0212(7) 0.0112(6) 0.0039(6) 0.0044(7)
O5 0.0188(7) 0.0326(8) 0.0300(8) 0.0121(6) 0.0083(6) 0.0141(6)
O6 0.0561(11) 0.0632(12) 0.0404(10) 0.0337(9) 0.0301(9) 0.0440(10)

loop_
_atom_type_symbol
_atom_type_description
_atom_type_scat_dispersion_real
_atom_type_scat_dispersion_imag
_atom_type_scat_source
C C 0.0033 0.0016 'International Tables Vol C Tables 4.2.6.8 and 6.1.1.4'
H H 0.0000 0.0000 'International Tables Vol C Tables 4.2.6.8 and 6.1.1.4'
O O 0.0106 0.0060 'International Tables Vol C Tables 4.2.6.8 and 6.1.1.4'

loop_
_geom_angle_atom_site_label_1
_geom_angle_atom_site_label_2
_geom_angle_atom_site_label_3
_geom_angle
_geom_angle_site_symmetry_3
O1 C1 C6 114.88(18) .
O1 C1 C2 126.23(18) .
C6 C1 C2 118.70(18) .
C3 C2 C1 118.82(18) .
C3 C2 C21 116.34(18) 2_756
C1 C2 C21 124.25(19) 2_756
C2 C3 C4 123.23(18) .
C2 C3 H3 118.4 .
C4 C3 H3 118.4 .
C5 C4 C3 116.54(18) .
C5 C4 C22 122.52(18) .
C3 C4 C22 120.94(17) .
C4 C5 C6 122.32(18) .
C4 C5 H5 118.8 .
C6 C5 H5 118.8 .
C5 C6 C1 119.92(18) .
C5 C6 C7 116.96(17) .
C1 C6 C7 123.11(18) .
O2 C7 C9 122.03(18) .
O2 C7 C6 120.61(18) .
C9 C7 C6 117.27(17) .
O3 C8 C13 121.27(17) .
O3 C8 C9 119.61(17) .
C13 C8 C9 118.99(18) .
C10 C9 C8 119.77(18) .
C10 C9 C7 119.10(18) .
C8 C9 C7 120.94(18) .
C9 C10 C11 122.45(19) .
C9 C10 H10 118.8 .
C11 C10 H10 118.8 .
C12 C11 C10 117.06(18) .
C12 C11 C27 122.55(19) .
C10 C11 C27 120.29(19) .
C11 C12 C13 122.12(19) .
C11 C12 H12 118.9 .
C13 C12 H12 118.9 .
C8 C13 C12 119.59(18) .
C8 C13 C14 123.65(17) .
C12 C13 C14 116.76(17) .
O4 C14 C13 120.61(18) .
O4 C14 C16 120.77(18) .
C13 C14 C16 118.62(16) .
O5 C15 C16 121.21(17) .
O5 C15 C20 118.83(17) .
C16 C15 C20 119.74(17) .
C15 C16 C17 119.91(18) .
C15 C16 C14 121.79(17) .
C17 C16 C14 118.14(17) .
C16 C17 C18 121.57(18) .
C16 C17 H17 119.2 .
C18 C17 H17 119.2 .
C17 C18 C19 117.19(17) .
C17 C18 C32 122.71(18) .
C19 C18 C32 120.03(18) .
C20 C19 C18 122.46(18) .
C20 C19 H19 118.8 .
C18 C19 H19 118.8 .
C19 C20 C15 118.91(18) .
C19 C20 C21 118.13(18) .
C15 C20 C21 122.74(17) .
O6 C21 C20 120.10(18) .
O6 C21 C2 119.77(18) 2_756
C20 C21 C2 119.97(17) 2_756
C25 C22 C23 109.3(2) .
C25 C22 C4 111.83(17) .
C23 C22 C4 109.94(19) .
C25 C22 C24 108.0(2) .
C23 C22 C24 108.9(2) .
C4 C22 C24 108.76(19) .
C22 C23 H23A 109.5 .
C22 C23 H23B 109.5 .
H23A C23 H23B 109.5 .
C22 C23 H23C 109.5 .
H23A C23 H23C 109.5 .
H23B C23 H23C 109.5 .
C22 C24 H24A 109.5 .
C22 C24 H24B 109.5 .
H24A C24 H24B 109.5 .
C22 C24 H24C 109.5 .
H24A C24 H24C 109.5 .
H24B C24 H24C 109.5 .
C22 C25 H25A 109.5 .
C22 C25 H25B 109.5 .
H25A C25 H25B 109.5 .
C22 C25 H25C 109.5 .
H25A C25 H25C 109.5 .
H25B C25 H25C 109.5 .
O1 C26 H26A 109.5 .
O1 C26 H26B 109.5 .
H26A C26 H26B 109.5 .
O1 C26 H26C 109.5 .
H26A C26 H26C 109.5 .
H26B C26 H26C 109.5 .
C28A C27 C30 130.6(5) .
C28A C27 C30A 113.3(8) .
C30 C27 C30A 56.3(6) .
C28A C27 C29 47.4(7) .
C30 C27 C29 109.8(4) .
C30A C27 C29 144.7(4) .
C28A C27 C11 115.1(5) .
C30 C27 C11 113.9(2) .
C30A C27 C11 106.7(4) .
C29 C27 C11 108.6(3) .
C28A C27 C28 60.9(7) .
C30 C27 C28 108.4(4) .
C30A C27 C28 57.7(6) .
C29 C27 C28 107.7(4) .
C11 C27 C28 108.3(2) .
C28A C27 C29A 107.6(8) .
C30 C27 C29A 50.8(6) .
C30A C27 C29A 106.7(8) .
C29 C27 C29A 64.9(6) .
C11 C27 C29A 107.1(4) .
C28 C27 C29A 144.2(4) .
C27 C28 H28A 109.5 .
C27 C28 H28B 109.5 .
H28A C28 H28B 109.5 .
C27 C28 H28C 109.5 .
H28A C28 H28C 109.5 .
H28B C28 H28C 109.5 .
C27 C29 H29A 109.5 .
C27 C29 H29B 109.5 .
H29A C29 H29B 109.5 .
C27 C29 H29C 109.5 .
H29A C29 H29C 109.5 .
H29B C29 H29C 109.5 .
C27 C30 H30A 109.5 .
C27 C30 H30B 109.5 .
H30A C30 H30B 109.5 .
C27 C30 H30C 109.5 .
H30A C30 H30C 109.5 .
H30B C30 H30C 109.5 .
C27 C28A H28D 109.5 .
C27 C28A H28E 109.5 .
H28D C28A H28E 109.5 .
C27 C28A H28F 109.5 .
H28D C28A H28F 109.5 .
H28E C28A H28F 109.5 .
C27 C29A H29D 109.5 .
C27 C29A H29E 109.5 .
H29D C29A H29E 109.5 .
C27 C29A H29F 109.5 .
H29D C29A H29F 109.5 .
H29E C29A H29F 109.5 .
C27 C30A H30D 109.5 .
C27 C30A H30E 109.5 .
H30D C30A H30E 109.5 .
C27 C30A H30F 109.5 .
H30D C30A H30F 109.5 .
H30E C30A H30F 109.5 .
O3 C31 H31A 109.5 .
O3 C31 H31B 109.5 .
H31A C31 H31B 109.5 .
O3 C31 H31C 109.5 .
H31A C31 H31C 109.5 .
H31B C31 H31C 109.5 .
C33 C32 C35 108.8(2) .
C33 C32 C34 109.8(2) .
C35 C32 C34 108.0(2) .
C33 C32 C18 111.20(18) .
C35 C32 C18 108.80(19) .
C34 C32 C18 110.16(19) .
C32 C33 H33A 109.5 .
C32 C33 H33B 109.5 .
H33A C33 H33B 109.5 .
C32 C33 H33C 109.5 .
H33A C33 H33C 109.5 .
H33B C33 H33C 109.5 .
C32 C34 H34A 109.5 .
C32 C34 H34B 109.5 .
H34A C34 H34B 109.5 .
C32 C34 H34C 109.5 .
H34A C34 H34C 109.5 .
H34B C34 H34C 109.5 .
C32 C35 H35A 109.5 .
C32 C35 H35B 109.5 .
H35A C35 H35B 109.5 .
C32 C35 H35C 109.5 .
H35A C35 H35C 109.5 .
H35B C35 H35C 109.5 .
O5 C36 H36A 109.5 .
O5 C36 H36B 109.5 .
H36A C36 H36B 109.5 .
O5 C36 H36C 109.5 .
H36A C36 H36C 109.5 .
H36B C36 H36C 109.5 .
C1 O1 C26 123.67(19) .
C8 O3 C31 114.24(18) .
C15 O5 C36 115.64(16) .

loop_
_geom_bond_atom_site_label_1
_geom_bond_atom_site_label_2
_geom_bond_distance
_geom_bond_site_symmetry_2
C1 O1 1.355(3) .
C1 C6 1.404(3) .
C1 C2 1.405(3) .
C2 C3 1.390(3) .
C2 C21 1.508(3) 2_756
C3 C4 1.396(3) .
C3 H3 0.9500 .
C4 C5 1.385(3) .
C4 C22 1.531(3) .
C5 C6 1.393(3) .
C5 H5 0.9500 .
C6 C7 1.504(3) .
C7 O2 1.213(2) .
C7 C9 1.501(3) .
C8 O3 1.372(2) .
C8 C13 1.396(3) .
C8 C9 1.397(3) .
C9 C10 1.387(3) .
C10 C11 1.389(3) .
C10 H10 0.9500 .
C11 C12 1.386(3) .
C11 C27 1.531(3) .
C12 C13 1.399(3) .
C12 H12 0.9500 .
C13 C14 1.502(3) .
C14 O4 1.211(2) .
C14 C16 1.505(3) .
C15 O5 1.380(2) .
C15 C16 1.391(3) .
C15 C20 1.396(3) .
C16 C17 1.391(3) .
C17 C18 1.393(3) .
C17 H17 0.9500 .
C18 C19 1.394(3) .
C18 C32 1.538(3) .
C19 C20 1.392(3) .
C19 H19 0.9500 .
C20 C21 1.496(3) .
C21 O6 1.208(3) .
C21 C2 1.508(3) 2_756
C22 C25 1.516(3) .
C22 C23 1.521(3) .
C22 C24 1.537(3) .
C23 H23A 0.9800 .
C23 H23B 0.9800 .
C23 H23C 0.9800 .
C24 H24A 0.9800 .
C24 H24B 0.9800 .
C24 H24C 0.9800 .
C25 H25A 0.9800 .
C25 H25B 0.9800 .
C25 H25C 0.9800 .
C26 O1 1.406(3) .
C26 H26A 0.9800 .
C26 H26B 0.9800 .
C26 H26C 0.9800 .
C27 C28A 1.447(11) .
C27 C30 1.487(5) .
C27 C30A 1.519(10) .
C27 C29 1.524(5) .
C27 C28 1.557(5) .
C27 C29A 1.607(12) .
C28 H28A 0.9800 .
C28 H28B 0.9800 .
C28 H28C 0.9800 .
C29 H29A 0.9800 .
C29 H29B 0.9800 .
C29 H29C 0.9800 .
C30 H30A 0.9800 .
C30 H30B 0.9800 .
C30 H30C 0.9800 .
C28A H28D 0.9800 .
C28A H28E 0.9800 .
C28A H28F 0.9800 .
C29A H29D 0.9800 .
C29A H29E 0.9800 .
C29A H29F 0.9800 .
C30A H30D 0.9800 .
C30A H30E 0.9800 .
C30A H30F 0.9800 .
C31 O3 1.440(3) .
C31 H31A 0.9800 .
C31 H31B 0.9800 .
C31 H31C 0.9800 .
C32 C33 1.522(3) .
C32 C35 1.528(3) .
C32 C34 1.530(4) .
C33 H33A 0.9800 .
C33 H33B 0.9800 .
C33 H33C 0.9800 .
C34 H34A 0.9800 .
C34 H34B 0.9800 .
C34 H34C 0.9800 .
C35 H35A 0.9800 .
C35 H35B 0.9800 .
C35 H35C 0.9800 .
C36 O5 1.434(3) .
C36 H36A 0.9800 .
C36 H36B 0.9800 .
C36 H36C 0.9800 .
